data_7029660
loop_
_publ_author_name
'Silva, M. Ramos'
'Mart\'in-Ramos, P'
'Coutinho, J. T.'
'Pereira, L. C. J.'
'Mart\'in-Gil, J'

_publ_section_title
;
 Effect of the capping ligand on luminescent erbium(iii) \b-diketonate
 single-ion magnets.
;
_journal_issue 18
_journal_name_full 'Dalton transactions (Cambridge, England : 2003)'
_journal_page_first 6752
_journal_page_last 6761
_journal_paper_doi 10.1039/c4dt00168k
_journal_volume 43
_journal_year 2014
_chemical_formula_sum 'C28 H35 Er N2 O6'
_chemical_formula_weight 662.84
_chemical_name_systematic
; 
tris(2,4-hexanedionate)
mono(2,2-bipyridine)erbium(III)
;
_space_group_IT_number 14
_symmetry_cell_setting monoclinic
_symmetry_space_group_name_Hall '-P 2yn'
_symmetry_space_group_name_H-M 'P 1 21/n 1'
_atom_sites_solution_hydrogens geom
_atom_sites_solution_primary direct
_atom_sites_solution_secondary difmap
_audit_creation_method SHELXL-97
_cell_angle_alpha 90.00
_cell_angle_beta 92.5718(12)
_cell_angle_gamma 90.00
_cell_formula_units_Z 4
_cell_length_a 9.4068(2)
_cell_length_b 23.0764(4)
_cell_length_c 13.1493(3)
_cell_measurement_reflns_used 7978
_cell_measurement_temperature 293(2)
_cell_measurement_theta_max 22.8
_cell_measurement_theta_min 2.34
_cell_volume 2851.51(10)
_computing_cell_refinement 'SAINT (Bruker, 2003)'
_computing_data_collection 'APEX2 (Bruker, 2005)'
_computing_data_reduction SAINT
_computing_molecular_graphics 'ORTEPII (Johnson, 1976)'
_computing_publication_material SHELXL-97
_computing_structure_refinement 'SHELXL-97 (Sheldrick, 2008)'
_computing_structure_solution 'SHELXS-97 (Sheldrick, 2008)'
_diffrn_ambient_temperature 293(2)
_diffrn_measured_fraction_theta_full 1.000
_diffrn_measured_fraction_theta_max 0.998
_diffrn_measurement_device_type 'Bruker APEX CCD area-detector'
_diffrn_measurement_method '\f and \w'
_diffrn_radiation_monochromator graphite
_diffrn_radiation_source 'fine-focus sealed tube'
_diffrn_radiation_type MoK\a
_diffrn_radiation_wavelength 0.71073
_diffrn_reflns_av_R_equivalents 0.0601
_diffrn_reflns_av_sigmaI/netI 0.0358
_diffrn_reflns_limit_h_max 11
_diffrn_reflns_limit_h_min -11
_diffrn_reflns_limit_k_max 28
_diffrn_reflns_limit_k_min -28
_diffrn_reflns_limit_l_max 15
_diffrn_reflns_limit_l_min -16
_diffrn_reflns_number 42461
_diffrn_reflns_theta_full 25.00
_diffrn_reflns_theta_max 25.78
_diffrn_reflns_theta_min 1.76
_exptl_absorpt_coefficient_mu 2.985
_exptl_absorpt_correction_T_max 0.999
_exptl_absorpt_correction_T_min 0.754
_exptl_absorpt_correction_type multi-scan
_exptl_absorpt_process_details '(SADABS;  Sheldrick, 2000)'
_exptl_crystal_colour colorless
_exptl_crystal_density_diffrn 1.544
_exptl_crystal_density_method 'not measured'
_exptl_crystal_description needle
_exptl_crystal_F_000 1332
_exptl_crystal_size_max 0.22
_exptl_crystal_size_mid 0.04
_exptl_crystal_size_min 0.04
_refine_diff_density_max 0.369
_refine_diff_density_min -0.459
_refine_diff_density_rms 0.074
_refine_ls_extinction_method none
_refine_ls_goodness_of_fit_ref 0.986
_refine_ls_hydrogen_treatment riding
_refine_ls_matrix_type full
_refine_ls_number_parameters 340
_refine_ls_number_reflns 5471
_refine_ls_number_restraints 0
_refine_ls_restrained_S_all 0.986
_refine_ls_R_factor_all 0.0462
_refine_ls_R_factor_gt 0.0268
_refine_ls_shift/su_max 0.074
_refine_ls_shift/su_mean 0.002
_refine_ls_structure_factor_coef Fsqd
_refine_ls_weighting_details 'calc w=1/[\s^2^(Fo^2^)+(0.0288P)^2^+0.3244P] where P=(Fo^2^+2Fc^2^)/3'
_refine_ls_weighting_scheme calc
_refine_ls_wR_factor_gt 0.0542
_refine_ls_wR_factor_ref 0.0607
_reflns_number_gt 4164
_reflns_number_total 5471
_reflns_threshold_expression I>2\s(I)
_cod_data_source_file c4dt00168k2.cif
_cod_data_source_block jmg103hex
_cod_original_sg_symbol_H-M P21/n
_cod_database_code 7029660

loop_
_symmetry_equiv_pos_as_xyz
'x, y, z'
'-x+1/2, y+1/2, -z+1/2'
'-x, -y, -z'
'x-1/2, -y-1/2, z-1/2'

loop_
_atom_site_label
_atom_site_type_symbol
_atom_site_fract_x
_atom_site_fract_y
_atom_site_fract_z
_atom_site_U_iso_or_equiv
_atom_site_adp_type
_atom_site_occupancy
_atom_site_symmetry_multiplicity
_atom_site_calc_flag
_atom_site_refinement_flags
Er1 Er 0.871584(11) 0.150497(5) 0.664271(9) 0.03900(3) Uani 1 1 d .
N1 N 1.1218(2) 0.15118(8) 0.59941(16) 0.0421(6) Uani 1 1 d .
N2 N 0.9076(2) 0.20254(9) 0.49392(16) 0.0408(6) Uani 1 1 d .
O1 O 0.96233(18) 0.23983(7) 0.70953(15) 0.0541(5) Uani 1 1 d .
O2 O 0.68327(17) 0.21440(7) 0.65420(15) 0.0511(5) Uani 1 1 d .
O3 O 0.7170(2) 0.11525(8) 0.77825(16) 0.0634(6) Uani 1 1 d .
O4 O 1.0059(2) 0.13717(8) 0.81315(15) 0.0571(6) Uani 1 1 d .
O5 O 0.94219(18) 0.05442(7) 0.66427(14) 0.0537(5) Uani 1 1 d .
O6 O 0.73024(17) 0.10544(7) 0.54264(14) 0.0476(5) Uani 1 1 d .
C1 C 1.2262(3) 0.12118(12) 0.6477(2) 0.0530(8) Uani 1 1 d .
H1 H 1.2031 0.0976 0.7018 0.064 Uiso 1 1 calc R
C2 C 1.3656(3) 0.12346(12) 0.6214(2) 0.0574(9) Uani 1 1 d .
H2 H 1.4355 0.1029 0.6585 0.069 Uiso 1 1 calc R
C3 C 1.3998(3) 0.15624(13) 0.5403(3) 0.0675(10) Uani 1 1 d .
H3 H 1.4931 0.1579 0.5199 0.081 Uiso 1 1 calc R
C4 C 1.2943(3) 0.18687(13) 0.4889(2) 0.0622(9) Uani 1 1 d .
H4 H 1.3158 0.2095 0.4331 0.075 Uiso 1 1 calc R
C5 C 1.1558(3) 0.18416(11) 0.5202(2) 0.0439(7) Uani 1 1 d .
C6 C 1.0393(3) 0.21679(11) 0.4675(2) 0.0442(7) Uani 1 1 d .
C7 C 1.0631(3) 0.25866(13) 0.3954(2) 0.0607(9) Uani 1 1 d .
H7 H 1.1554 0.2689 0.3804 0.073 Uiso 1 1 calc R
C8 C 0.9486(3) 0.28522(13) 0.3459(2) 0.0675(10) Uani 1 1 d .
H8 H 0.9627 0.3141 0.2980 0.081 Uiso 1 1 calc R
C9 C 0.8142(3) 0.26870(12) 0.3678(2) 0.0574(9) Uani 1 1 d .
H9 H 0.7352 0.2846 0.3331 0.069 Uiso 1 1 calc R
C10 C 0.7988(3) 0.22775(12) 0.4430(2) 0.0509(8) Uani 1 1 d .
H10 H 0.7071 0.2172 0.4591 0.061 Uiso 1 1 calc R
C11 C 0.5217(3) 0.29216(13) 0.6286(3) 0.0834(12) Uani 1 1 d .
H11A H 0.5063 0.2923 0.5559 0.125 Uiso 1 1 calc R
H11B H 0.5140 0.3310 0.6540 0.125 Uiso 1 1 calc R
H11C H 0.4515 0.2681 0.6585 0.125 Uiso 1 1 calc R
C12 C 0.6696(3) 0.26856(12) 0.6562(2) 0.0558(8) Uani 1 1 d .
C13 C 0.7773(3) 0.30741(12) 0.6806(2) 0.0619(9) Uani 1 1 d .
H13 H 0.7550 0.3467 0.6806 0.074 Uiso 1 1 calc R
C14 C 0.9173(3) 0.29137(11) 0.7052(2) 0.0539(8) Uani 1 1 d .
C15 C 1.0269(4) 0.33771(13) 0.7274(3) 0.0813(12) Uani 1 1 d .
H15A H 0.9798 0.3750 0.7309 0.098 Uiso 1 1 calc R
H15B H 1.0742 0.3302 0.7931 0.098 Uiso 1 1 calc R
C16 C 1.1328(5) 0.34000(18) 0.6497(4) 0.148(2) Uani 1 1 d .
H16A H 1.1783 0.3029 0.6450 0.222 Uiso 1 1 calc R
H16B H 1.2028 0.3689 0.6678 0.222 Uiso 1 1 calc R
H16C H 1.0870 0.3496 0.5852 0.222 Uiso 1 1 calc R
C17 C 0.5695(5) 0.0059(2) 0.8345(3) 0.1387(19) Uani 1 1 d .
H17A H 0.5801 0.0155 0.7642 0.208 Uiso 1 1 calc R
H17B H 0.4730 -0.0055 0.8443 0.208 Uiso 1 1 calc R
H17C H 0.6324 -0.0254 0.8534 0.208 Uiso 1 1 calc R
C18 C 0.6043(4) 0.05633(16) 0.8976(3) 0.0955(13) Uani 1 1 d .
H18A H 0.6216 0.0443 0.9677 0.115 Uiso 1 1 calc R
H18B H 0.5249 0.0832 0.8950 0.115 Uiso 1 1 calc R
C19 C 0.7358(3) 0.08605(13) 0.8597(3) 0.0671(10) Uani 1 1 d .
C20 C 0.8642(4) 0.08011(13) 0.9143(2) 0.0720(10) Uani 1 1 d .
H20 H 0.8645 0.0581 0.9736 0.086 Uiso 1 1 calc R
C21 C 0.9916(3) 0.10400(13) 0.8881(2) 0.0624(9) Uani 1 1 d .
C22 C 1.1283(4) 0.08972(15) 0.9508(3) 0.0914(13) Uani 1 1 d .
H22A H 1.1870 0.0647 0.9122 0.137 Uiso 1 1 calc R
H22B H 1.1045 0.0706 1.0127 0.137 Uiso 1 1 calc R
H22C H 1.1790 0.1249 0.9669 0.137 Uiso 1 1 calc R
C23 C 0.6114(3) 0.04599(13) 0.4210(2) 0.0726(10) Uani 1 1 d .
H23A H 0.5205 0.0617 0.4368 0.109 Uiso 1 1 calc R
H23B H 0.6014 0.0054 0.4060 0.109 Uiso 1 1 calc R
H23C H 0.6463 0.0657 0.3629 0.109 Uiso 1 1 calc R
C24 C 0.7142(3) 0.05393(12) 0.5104(2) 0.0495(8) Uani 1 1 d .
C25 C 0.7862(3) 0.00632(12) 0.5507(2) 0.0627(9) Uani 1 1 d .
H25 H 0.7591 -0.0300 0.5263 0.075 Uiso 1 1 calc R
C26 C 0.8954(3) 0.00878(12) 0.6247(2) 0.0521(8) Uani 1 1 d .
C27 C 0.9635(4) -0.04791(13) 0.6590(3) 0.0860(12) Uani 1 1 d .
H27A H 0.8885 -0.0759 0.6692 0.103 Uiso 1 1 calc R
H27B H 1.0200 -0.0624 0.6045 0.103 Uiso 1 1 calc R
C28 C 1.0522(5) -0.04507(17) 0.7501(4) 0.139(2) Uani 1 1 d .
H28A H 1.1280 -0.0180 0.7409 0.209 Uiso 1 1 calc R
H28B H 1.0914 -0.0827 0.7650 0.209 Uiso 1 1 calc R
H28C H 0.9967 -0.0326 0.8056 0.209 Uiso 1 1 calc R

loop_
_atom_site_aniso_label
_atom_site_aniso_U_11
_atom_site_aniso_U_22
_atom_site_aniso_U_33
_atom_site_aniso_U_23
_atom_site_aniso_U_13
_atom_site_aniso_U_12
Er1 0.03816(6) 0.03443(6) 0.04430(7) 0.00231(6) 0.00072(5) 0.00114(5)
N1 0.0394(10) 0.0436(11) 0.0428(12) -0.0048(11) -0.0029(10) 0.0046(10)
N2 0.0344(10) 0.0481(12) 0.0395(12) 0.0041(10) -0.0027(9) -0.0001(9)
O1 0.0576(11) 0.0417(10) 0.0618(12) -0.0033(9) -0.0106(10) -0.0012(9)
O2 0.0462(10) 0.0405(10) 0.0674(13) 0.0009(9) 0.0105(9) 0.0064(8)
O3 0.0606(11) 0.0609(12) 0.0700(14) 0.0181(11) 0.0164(11) 0.0044(10)
O4 0.0725(12) 0.0513(11) 0.0468(11) 0.0088(9) -0.0060(10) -0.0079(9)
O5 0.0500(10) 0.0384(10) 0.0715(13) 0.0005(10) -0.0125(9) 0.0043(9)
O6 0.0427(9) 0.0416(10) 0.0579(12) -0.0036(9) -0.0050(9) 0.0008(8)
C1 0.0546(16) 0.0473(15) 0.0560(18) -0.0031(14) -0.0076(14) 0.0095(13)
C2 0.0427(15) 0.0538(16) 0.074(2) -0.0181(16) -0.0123(15) 0.0089(13)
C3 0.0373(14) 0.072(2) 0.093(3) -0.0112(19) 0.0067(16) 0.0008(15)
C4 0.0416(15) 0.074(2) 0.072(2) 0.0059(17) 0.0078(15) -0.0019(15)
C5 0.0395(13) 0.0452(15) 0.0471(16) -0.0100(13) 0.0022(12) -0.0011(12)
C6 0.0438(14) 0.0479(15) 0.0408(16) -0.0021(13) 0.0010(12) -0.0002(12)
C7 0.0541(16) 0.0708(19) 0.0573(19) 0.0188(16) 0.0046(15) -0.0099(15)
C8 0.084(2) 0.0620(18) 0.056(2) 0.0253(16) 0.0026(17) 0.0000(17)
C9 0.0642(18) 0.0606(18) 0.0467(18) 0.0115(15) -0.0064(15) 0.0109(15)
C10 0.0436(14) 0.0610(17) 0.0476(17) 0.0043(14) -0.0013(13) 0.0005(13)
C11 0.0593(19) 0.061(2) 0.130(3) 0.005(2) 0.002(2) 0.0182(16)
C12 0.0585(17) 0.0517(17) 0.0576(19) -0.0040(15) 0.0067(15) 0.0124(14)
C13 0.0687(19) 0.0367(15) 0.079(2) -0.0042(15) -0.0044(17) 0.0085(14)
C14 0.0709(18) 0.0394(15) 0.0508(18) -0.0062(14) -0.0044(15) -0.0004(14)
C15 0.091(2) 0.0474(19) 0.103(3) -0.0092(18) -0.023(2) -0.0086(16)
C16 0.118(3) 0.129(3) 0.199(6) -0.047(3) 0.031(4) -0.076(3)
C17 0.157(4) 0.145(4) 0.114(4) 0.012(3) 0.007(3) -0.075(3)
C18 0.109(3) 0.091(3) 0.089(3) 0.011(2) 0.037(2) -0.021(2)
C19 0.082(2) 0.0549(18) 0.067(2) -0.0003(16) 0.0298(18) -0.0064(16)
C20 0.097(2) 0.065(2) 0.054(2) 0.0192(16) 0.0074(19) -0.0032(18)
C21 0.084(2) 0.0526(18) 0.0506(19) -0.0038(15) -0.0011(17) -0.0018(16)
C22 0.124(3) 0.081(2) 0.066(2) 0.0237(19) -0.036(2) -0.003(2)
C23 0.083(2) 0.0644(19) 0.069(2) -0.0099(18) -0.0222(18) -0.0012(18)
C24 0.0512(15) 0.0472(15) 0.0502(17) -0.0053(14) 0.0054(13) -0.0022(13)
C25 0.076(2) 0.0350(15) 0.076(2) -0.0075(15) -0.0162(17) -0.0024(14)
C26 0.0558(16) 0.0424(15) 0.0580(18) 0.0043(14) 0.0013(15) 0.0064(13)
C27 0.092(2) 0.0507(18) 0.112(3) 0.007(2) -0.028(2) 0.0160(18)
C28 0.172(4) 0.083(3) 0.160(5) 0.028(3) -0.032(4) 0.041(3)

loop_
_atom_type_symbol
_atom_type_description
_atom_type_scat_dispersion_real
_atom_type_scat_dispersion_imag
_atom_type_scat_source
C C 0.0033 0.0016 'International Tables Vol C Tables 4.2.6.8 and 6.1.1.4'
H H 0.0000 0.0000 'International Tables Vol C Tables 4.2.6.8 and 6.1.1.4'
N N 0.0061 0.0033 'International Tables Vol C Tables 4.2.6.8 and 6.1.1.4'
O O 0.0106 0.0060 'International Tables Vol C Tables 4.2.6.8 and 6.1.1.4'
Er Er -0.2586 4.9576 'International Tables Vol C Tables 4.2.6.8 and 6.1.1.4'

loop_
_geom_angle_atom_site_label_1
_geom_angle_atom_site_label_2
_geom_angle_atom_site_label_3
_geom_angle
O6 Er1 O3 85.97(7)
O6 Er1 O1 141.92(6)
O3 Er1 O1 112.91(7)
O6 Er1 O2 80.16(6)
O3 Er1 O2 75.84(7)
O1 Er1 O2 73.54(6)
O6 Er1 O4 144.55(6)
O3 Er1 O4 74.67(7)
O1 Er1 O4 73.53(6)
O2 Er1 O4 121.70(7)
O6 Er1 O5 73.85(6)
O3 Er1 O5 81.37(7)
O1 Er1 O5 139.08(6)
O2 Er1 O5 146.40(6)
O4 Er1 O5 74.07(6)
O6 Er1 N1 106.68(6)
O3 Er1 N1 148.16(7)
O1 Er1 N1 75.07(6)
O2 Er1 N1 134.31(6)
O4 Er1 N1 78.75(7)
O5 Er1 N1 74.67(6)
O6 Er1 N2 72.46(6)
O3 Er1 N2 148.05(6)
O1 Er1 N2 75.26(7)
O2 Er1 N2 77.44(6)
O4 Er1 N2 135.46(6)
O5 Er1 N2 113.42(7)
N1 Er1 N2 62.95(6)
C1 N1 C5 117.8(2)
C1 N1 Er1 120.60(18)
C5 N1 Er1 121.43(15)
C10 N2 C6 117.4(2)
C10 N2 Er1 120.83(17)
C6 N2 Er1 119.85(16)
C14 O1 Er1 135.46(17)
C12 O2 Er1 135.59(17)
C19 O3 Er1 132.31(19)
C21 O4 Er1 132.28(19)
C26 O5 Er1 135.53(17)
C24 O6 Er1 135.84(16)
N1 C1 C2 123.4(3)
N1 C1 H1 118.3
C2 C1 H1 118.3
C3 C2 C1 118.8(3)
C3 C2 H2 120.6
C1 C2 H2 120.6
C2 C3 C4 118.8(3)
C2 C3 H3 120.6
C4 C3 H3 120.6
C3 C4 C5 120.0(3)
C3 C4 H4 120.0
C5 C4 H4 120.0
N1 C5 C4 121.1(2)
N1 C5 C6 117.2(2)
C4 C5 C6 121.7(3)
N2 C6 C7 122.0(2)
N2 C6 C5 115.3(2)
C7 C6 C5 122.7(2)
C8 C7 C6 119.3(3)
C8 C7 H7 120.3
C6 C7 H7 120.3
C9 C8 C7 119.2(3)
C9 C8 H8 120.4
C7 C8 H8 120.4
C8 C9 C10 118.1(3)
C8 C9 H9 120.9
C10 C9 H9 120.9
N2 C10 C9 123.8(3)
N2 C10 H10 118.1
C9 C10 H10 118.1
C12 C11 H11A 109.5
C12 C11 H11B 109.5
H11A C11 H11B 109.5
C12 C11 H11C 109.5
H11A C11 H11C 109.5
H11B C11 H11C 109.5
O2 C12 C13 125.2(3)
O2 C12 C11 116.4(2)
C13 C12 C11 118.5(3)
C12 C13 C14 123.9(3)
C12 C13 H13 118.0
C14 C13 H13 118.0
O1 C14 C13 124.9(3)
O1 C14 C15 115.8(3)
C13 C14 C15 119.3(3)
C16 C15 C14 111.9(3)
C16 C15 H15A 109.2
C14 C15 H15A 109.2
C16 C15 H15B 109.2
C14 C15 H15B 109.2
H15A C15 H15B 107.9
C15 C16 H16A 109.5
C15 C16 H16B 109.5
H16A C16 H16B 109.5
C15 C16 H16C 109.5
H16A C16 H16C 109.5
H16B C16 H16C 109.5
C18 C17 H17A 109.5
C18 C17 H17B 109.5
H17A C17 H17B 109.5
C18 C17 H17C 109.5
H17A C17 H17C 109.5
H17B C17 H17C 109.5
C17 C18 C19 109.8(3)
C17 C18 H18A 109.7
C19 C18 H18A 109.7
C17 C18 H18B 109.7
C19 C18 H18B 109.7
H18A C18 H18B 108.2
O3 C19 C20 125.1(3)
O3 C19 C18 115.6(3)
C20 C19 C18 119.4(3)
C21 C20 C19 125.4(3)
C21 C20 H20 117.3
C19 C20 H20 117.3
O4 C21 C20 124.3(3)
O4 C21 C22 115.9(3)
C20 C21 C22 119.8(3)
C21 C22 H22A 109.5
C21 C22 H22B 109.5
H22A C22 H22B 109.5
C21 C22 H22C 109.5
H22A C22 H22C 109.5
H22B C22 H22C 109.5
C24 C23 H23A 109.5
C24 C23 H23B 109.5
H23A C23 H23B 109.5
C24 C23 H23C 109.5
H23A C23 H23C 109.5
H23B C23 H23C 109.5
O6 C24 C25 124.5(2)
O6 C24 C23 116.1(2)
C25 C24 C23 119.4(3)
C24 C25 C26 124.9(3)
C24 C25 H25 117.6
C26 C25 H25 117.6
O5 C26 C25 124.4(2)
O5 C26 C27 117.9(3)
C25 C26 C27 117.7(3)
C28 C27 C26 115.6(3)
C28 C27 H27A 108.4
C26 C27 H27A 108.4
C28 C27 H27B 108.4
C26 C27 H27B 108.4
H27A C27 H27B 107.4
C27 C28 H28A 109.5
C27 C28 H28B 109.5
H28A C28 H28B 109.5
C27 C28 H28C 109.5
H28A C28 H28C 109.5
H28B C28 H28C 109.5

loop_
_geom_bond_atom_site_label_1
_geom_bond_atom_site_label_2
_geom_bond_distance
Er1 O6 2.2839(17)
Er1 O3 2.2841(19)
Er1 O1 2.2994(17)
Er1 O2 2.3042(16)
Er1 O4 2.3023(19)
Er1 O5 2.3144(17)
Er1 N1 2.539(2)
Er1 N2 2.577(2)
N1 C1 1.338(3)
N1 C5 1.340(3)
N2 C10 1.331(3)
N2 C6 1.343(3)
O1 C14 1.263(3)
O2 C12 1.257(3)
O3 C19 1.271(4)
O4 C21 1.259(3)
O5 C26 1.247(3)
O6 C24 1.269(3)
C1 C2 1.372(4)
C1 H1 0.9300
C2 C3 1.358(4)
C2 H2 0.9300
C3 C4 1.371(4)
C3 H3 0.9300
C4 C5 1.385(4)
C4 H4 0.9300
C5 C6 1.476(3)
C6 C7 1.379(4)
C7 C8 1.377(4)
C7 H7 0.9300
C8 C9 1.363(4)
C8 H8 0.9300
C9 C10 1.380(4)
C9 H9 0.9300
C10 H10 0.9300
C11 C12 1.522(4)
C11 H11A 0.9600
C11 H11B 0.9600
C11 H11C 0.9600
C12 C13 1.380(4)
C13 C14 1.392(4)
C13 H13 0.9300
C14 C15 1.505(4)
C15 C16 1.460(6)
C15 H15A 0.9700
C15 H15B 0.9700
C16 H16A 0.9600
C16 H16B 0.9600
C16 H16C 0.9600
C17 C18 1.457(5)
C17 H17A 0.9600
C17 H17B 0.9600
C17 H17C 0.9600
C18 C19 1.518(4)
C18 H18A 0.9700
C18 H18B 0.9700
C19 C20 1.384(4)
C20 C21 1.377(4)
C20 H20 0.9300
C21 C22 1.532(4)
C22 H22A 0.9600
C22 H22B 0.9600
C22 H22C 0.9600
C23 C24 1.500(4)
C23 H23A 0.9600
C23 H23B 0.9600
C23 H23C 0.9600
C24 C25 1.383(4)
C25 C26 1.384(4)
C25 H25 0.9300
C26 C27 1.516(4)
C27 C28 1.431(5)
C27 H27A 0.9700
C27 H27B 0.9700
C28 H28A 0.9600
C28 H28B 0.9600
C28 H28C 0.9600
